data_7045072
loop_
_publ_author_name
'Cheng, Ming-Chuan'
'Hua, Shao-An'
'Lv, Qiying'
'Sigrist, Marc'
'Lee, Gene-Hsiang'
'Liu, Yu-Chiao'
'Chiang, Ming-Hsi'
'Peng, Shie-Ming'

_publ_section_title
;
 Stepwise synthesis of the heterotrimetallic chains
 [MRu<sub>2</sub>(dpa)<sub>4</sub>X<sub>2</sub>]<sup>0/1+</sup> using
 group 7 to group 12 transition metal ions and
 [Ru<sub>2</sub>(dpa)<sub>4</sub>Cl].
;
_journal_issue 5
_journal_name_full 'Dalton transactions (Cambridge, England : 2003)'
_journal_page_first 1422
_journal_page_last 1434
_journal_paper_doi 10.1039/c7dt04114d
_journal_volume 47
_journal_year 2018
_chemical_formula_moiety 'C40 H32 Cl N12 Pd Ru2, C3 H6 O, 2(F6 P), H2 O, O, 0.5(C4 H10 O)'
_chemical_formula_sum 'C45 H45 Cl F12 N12 O3.5 P2 Pd Ru2'
_chemical_formula_weight 1443.86
_space_group_crystal_system triclinic
_space_group_IT_number 2
_space_group_name_Hall '-P 1'
_space_group_name_H-M_alt 'P -1'
_symmetry_space_group_name_Hall '-P 1'
_symmetry_space_group_name_H-M 'P -1'
_atom_sites_solution_hydrogens mixed
_audit_creation_date 2016-08-05
_audit_creation_method
;
Olex2 1.2
(compiled 2016.02.19 svn.r3266 for OlexSys, GUI svn.r5155)
;
_audit_update_record
;
2017-10-26 deposited with the CCDC.
2017-12-18 downloaded from the CCDC.
;
_cell_angle_alpha 98.5142(14)
_cell_angle_beta 100.5271(15)
_cell_angle_gamma 98.7123(14)
_cell_formula_units_Z 2
_cell_length_a 9.8959(3)
_cell_length_b 17.3019(5)
_cell_length_c 17.8514(5)
_cell_measurement_reflns_used 40788
_cell_measurement_temperature 150(2)
_cell_measurement_theta_max 27.50
_cell_measurement_theta_min 1.18
_cell_volume 2921.40(15)
_computing_cell_refinement DENZO-SMN
_computing_data_collection 'NONIUS COLLECT'
_computing_data_reduction DENZO-SMN
_computing_molecular_graphics 'Olex2 (Dolomanov et al., 2009)'
_computing_publication_material 'Olex2 (Dolomanov et al., 2009)'
_computing_structure_refinement 'SHELXL-2014/7 (Sheldrick, 2014)'
_computing_structure_solution 'SHELXS-97 (Sheldrick 2008)'
_diffrn_ambient_temperature 150(2)
_diffrn_measured_fraction_theta_full 0.999
_diffrn_measured_fraction_theta_max 0.999
_diffrn_measurement_device_type 'NONIUS KappaCCD'
_diffrn_measurement_method '\w scans'
_diffrn_radiation_type MoK\a
_diffrn_radiation_wavelength 0.71073
_diffrn_reflns_av_R_equivalents 0.0501
_diffrn_reflns_av_unetI/netI 0.0813
_diffrn_reflns_Laue_measured_fraction_full 0.999
_diffrn_reflns_Laue_measured_fraction_max 0.999
_diffrn_reflns_limit_h_max 0
_diffrn_reflns_limit_h_min -11
_diffrn_reflns_limit_k_max 20
_diffrn_reflns_limit_k_min -20
_diffrn_reflns_limit_l_max 21
_diffrn_reflns_limit_l_min -20
_diffrn_reflns_number 16339
_diffrn_reflns_point_group_measured_fraction_full 0.999
_diffrn_reflns_point_group_measured_fraction_max 0.999
_diffrn_reflns_theta_full 25.000
_diffrn_reflns_theta_max 25.000
_diffrn_reflns_theta_min 1.180
_exptl_absorpt_coefficient_mu 1.003
_exptl_absorpt_correction_T_max 0.7456
_exptl_absorpt_correction_T_min 0.5307
_exptl_absorpt_correction_type multi-scan
_exptl_absorpt_process_details 'SADABS (Bruker, 2008)'
_exptl_crystal_colour brown
_exptl_crystal_density_diffrn 1.641
_exptl_crystal_description plate
_exptl_crystal_F_000 1432
_exptl_crystal_size_max 0.3
_exptl_crystal_size_mid 0.16
_exptl_crystal_size_min 0.03
_refine_diff_density_max 2.668
_refine_diff_density_min -2.779
_refine_diff_density_rms 0.342
_refine_ls_extinction_method none
_refine_ls_goodness_of_fit_ref 1.056
_refine_ls_hydrogen_treatment mixed
_refine_ls_matrix_type full
_refine_ls_number_parameters 744
_refine_ls_number_reflns 16339
_refine_ls_number_restraints 97
_refine_ls_restrained_S_all 1.067
_refine_ls_R_factor_all 0.1420
_refine_ls_R_factor_gt 0.0984
_refine_ls_shift/su_max 0.004
_refine_ls_shift/su_mean 0.000
_refine_ls_structure_factor_coef Fsqd
_refine_ls_weighting_details 'w=1/[\s^2^(Fo^2^)+(0.1636P)^2^+29.0971P] where P=(Fo^2^+2Fc^2^)/3'
_refine_ls_weighting_scheme calc
_refine_ls_wR_factor_gt 0.2661
_refine_ls_wR_factor_ref 0.3137
_reflns_Friedel_coverage 0.000
_reflns_number_gt 10995
_reflns_number_total 16339
_reflns_threshold_expression 'I > 2\s(I)'
_cod_data_source_file c7dt04114d2.cif
_cod_data_source_block ic16260_twin
_cod_depositor_comments 'Adding full bibliography for 7045062--7045073.cif.'
_cod_original_cell_volume 2921.39(15)
_cod_original_formula_sum 'C45 H45 Cl F12 N12 O3.50 P2 Pd Ru2'
_cod_database_code 7045072
_shelx_space_group_comment
;
The symmetry employed for this shelxl refinement is uniquely defined 
by the following loop, which should always be used as a source of 
symmetry information in preference to the above space-group names. 
They are only intended as comments. 
;
_shelx_estimated_absorpt_t_max 0.971
_shelx_estimated_absorpt_t_min 0.753
_olex2_refinement_description
;
1. Others
 Fixed Sof: O4(0.5) C46(0.5) H46A(0.5) H46B(0.5) H46C(0.5) C47(0.5) H47A(0.5)
 H47B(0.5) C48(0.5) H48A(0.5) H48B(0.5) C49(0.5) H49A(0.5) H49B(0.5) H49C(0.5)
 Fixed Uiso: H1(0.047) H2(0.071) H3(0.076) H4(0.065) H7(0.05) H8(0.054)
 H9(0.055) H10(0.042) H11(0.058) H12(0.073) H13(0.078) H14(0.065) H17(0.053)
 H18(0.074) H19(0.054) H20(0.048) H21(0.06) H22(0.074) H23(0.062) H24(0.052)
 H27(0.054) H28(0.057) H29(0.045) H30(0.041) H31(0.045) H32(0.06) H33(0.06)
 H34(0.055) H37(0.07) H38(0.061) H39(0.044) H40(0.041) H44A(0.122) H44B(0.122)
 H44C(0.122) H45A(0.134) H45B(0.134) H45C(0.134) H2A(0.155) H2B(0.155)
 H46A(0.439) H46B(0.439) H46C(0.439) H47A(0.229) H47B(0.229) H48A(0.156)
 H48B(0.156) H49A(0.194) H49B(0.194) H49C(0.194)
 Fixed X: H1(-0.0761) H2(-0.3077) H3(-0.4396) H4(-0.3337) H7(-0.1885) H8(-
 0.2366) H9(-0.2002) H10(-0.0889) H11(0.425) H12(0.6385) H13(0.6819)
 H14(0.5017) H17(0.3319) H18(0.296) H19(0.1819) H20(0.0742) H21(0.2184)
 H22(0.2721) H23(0.2705) H24(0.2601) H27(0.4342) H28(0.5199) H29(0.4194)
 H30(0.2182) H31(0.1359) H32(0.061) H33(-0.0476) H34(-0.0878) H37(-0.2874) H38(-
 0.4653) H39(-0.4389) H40(-0.2322) H44A(0.0813) H44B(-0.0792) H44C(0.0023)
 H45A(-0.1496) H45B(-0.2184) H45C(-0.0728) H46A(0.3646) H46B(0.3971)
 H46C(0.391) H47A(0.1546) H47B(0.1484) H48A(0.0051) H48B(-0.029) H49A(-0.0993)
 H49B(0.057) H49C(0.023)
 Fixed Y: H1(0.2893) H2(0.235) H3(0.1563) H4(0.1369) H7(0.0515) H8(-0.048) H9(-
 0.0141) H10(0.1116) H11(0.3782) H12(0.45) H13(0.4875) H14(0.464) H17(0.5303)
 H18(0.5883) H19(0.51) H20(0.3796) H21(0.198) H22(0.0685) H23(-0.0025)
 H24(0.0611) H27(0.144) H28(0.1249) H29(0.1747) H30(0.2283) H31(0.4729)
 H32(0.5918) H33(0.6185) H34(0.52) H37(0.4213) H38(0.398) H39(0.3198)
 H40(0.271) H44A(0.1681) H44B(0.1275) H44C(0.1105) H45A(0.3145) H45B(0.2355)
 H45C(0.2864) H46A(-0.0313) H46B(0.0638) H46C(0.0156) H47A(0.0168) H47B(-
 0.0314) H48A(0.0859) H48B(0.0428) H49A(0.1681) H49B(0.2111) H49C(0.1681)
 Fixed Z: H1(0.9569) H2(0.9504) H3(0.8318) H4(0.726) H7(0.7053) H8(0.5984)
 H9(0.4785) H10(0.4768) H11(0.9578) H12(0.9579) H13(0.8449) H14(0.7345)
 H17(0.7088) H18(0.5982) H19(0.48) H20(0.4783) H21(0.9572) H22(0.949)
 H23(0.8273) H24(0.7201) H27(0.6958) H28(0.5826) H29(0.4745) H30(0.4778)
 H31(0.9581) H32(0.9521) H33(0.8344) H34(0.7232) H37(0.702) H38(0.5913)
 H39(0.4767) H40(0.4791) H44A(0.2953) H44B(0.2621) H44C(0.3424) H45A(0.333)
 H45B(0.2708) H45C(0.265) H46A(0.0465) H46B(0.0641) H46C(0.1336) H47A(0.0149)
 H47B(0.0845) H48A(0.1615) H48B(0.0725) H49A(0.0822) H49B(0.1234) H49C(0.0346)
;
_shelx_shelxl_version_number 2014/7
_olex2_submission_special_instructions 'No special instructions were received'

loop_
_space_group_symop_operation_xyz
'x, y, z'
'-x, -y, -z'

loop_
_atom_site_label
_atom_site_type_symbol
_atom_site_fract_x
_atom_site_fract_y
_atom_site_fract_z
_atom_site_U_iso_or_equiv
_atom_site_adp_type
_atom_site_occupancy
_atom_site_site_symmetry_order
_atom_site_calc_flag
_atom_site_refinement_flags_posn
_atom_site_refinement_flags_adp
_atom_site_refinement_flags_occupancy
_atom_site_disorder_assembly
_atom_site_disorder_group
Ru1 Ru 0.13615(12) 0.31578(7) 0.85489(6) 0.0275(3) Uani 1 1 d . . . . .
Ru2 Ru 0.08691(11) 0.29258(7) 0.72407(5) 0.0247(3) Uani 1 1 d . . . . .
Pd1 Pd 0.03144(11) 0.26621(6) 0.57982(5) 0.0262(3) Uani 1 1 d . . . . .
Cl1 Cl 0.1896(4) 0.3417(3) 1.00071(19) 0.0413(8) Uani 1 1 d . . . . .
N1 N -0.0696(13) 0.2531(8) 0.8467(7) 0.038(3) Uani 1 1 d . . . . .
N2 N -0.0767(12) 0.2035(7) 0.7172(7) 0.034(3) Uani 1 1 d . . . . .
N3 N -0.0782(12) 0.1587(6) 0.5870(7) 0.030(3) Uani 1 1 d . . . . .
N4 N 0.3355(12) 0.3774(7) 0.8491(7) 0.032(3) Uani 1 1 d . . . . .
N5 N 0.2441(12) 0.3811(7) 0.7184(7) 0.032(3) Uani 1 1 d . . . . .
N6 N 0.1471(12) 0.3771(7) 0.5873(7) 0.034(3) Uani 1 1 d . . . . .
N7 N 0.2073(12) 0.2049(7) 0.8468(7) 0.036(3) Uani 1 1 d . . . . .
N8 N 0.2123(11) 0.2089(7) 0.7162(7) 0.032(3) Uani 1 1 d . . . . .
N9 N 0.2076(12) 0.2185(7) 0.5863(7) 0.033(3) Uani 1 1 d . . . . .
N10 N 0.0554(12) 0.4218(7) 0.8482(7) 0.033(3) Uani 1 1 d . . . . .
N11 N -0.0420(11) 0.3739(7) 0.7185(7) 0.032(3) Uani 1 1 d . . . . .
N12 N -0.1416(11) 0.3170(7) 0.5870(7) 0.032(3) Uani 1 1 d . . . . .
C1 C -0.1306(15) 0.2600(9) 0.9089(8) 0.039(4) Uani 1 1 d . . . . .
H1 H -0.0761 0.2893 0.9569 0.047 Uiso 1 1 calc R U . . .
C2 C -0.2672(18) 0.2267(11) 0.9062(10) 0.059(5) Uani 1 1 d . . . . .
H2 H -0.3077 0.2350 0.9504 0.071 Uiso 1 1 calc R U . . .
C3 C -0.3449(18) 0.1802(12) 0.8360(10) 0.063(5) Uani 1 1 d . . . . .
H3 H -0.4396 0.1563 0.8318 0.076 Uiso 1 1 calc R U . . .
C4 C -0.2820(17) 0.1695(11) 0.7732(10) 0.054(5) Uani 1 1 d . . . . .
H4 H -0.3337 0.1369 0.7260 0.065 Uiso 1 1 calc R U . . .
C5 C -0.1447(15) 0.2055(9) 0.7775(8) 0.036(3) Uani 1 1 d . . . . .
C6 C -0.1129(15) 0.1415(9) 0.6540(9) 0.037(4) Uani 1 1 d . . . . .
C7 C -0.1700(16) 0.0636(8) 0.6575(9) 0.042(4) Uani 1 1 d . . . . .
H7 H -0.1885 0.0515 0.7053 0.050 Uiso 1 1 calc R U . . .
C8 C -0.1995(17) 0.0050(9) 0.5950(9) 0.045(4) Uani 1 1 d . . . . .
H8 H -0.2366 -0.0480 0.5984 0.054 Uiso 1 1 calc R U . . .
C9 C -0.1740(17) 0.0246(9) 0.5247(9) 0.046(4) Uani 1 1 d . . . . .
H9 H -0.2002 -0.0141 0.4785 0.055 Uiso 1 1 calc R U . . .
C10 C -0.1111(14) 0.0997(9) 0.5240(8) 0.035(3) Uani 1 1 d . . . . .
H10 H -0.0889 0.1116 0.4768 0.042 Uiso 1 1 calc R U . . .
C11 C 0.4407(15) 0.3955(11) 0.9115(10) 0.048(4) Uani 1 1 d . . . . .
H11 H 0.4250 0.3782 0.9578 0.058 Uiso 1 1 calc R U . . .
C12 C 0.5674(16) 0.4372(12) 0.9120(11) 0.061(5) Uani 1 1 d . . . . .
H12 H 0.6385 0.4500 0.9579 0.073 Uiso 1 1 calc R U . . .
C13 C 0.5915(16) 0.4604(13) 0.8462(11) 0.065(6) Uani 1 1 d . . . . .
H13 H 0.6819 0.4875 0.8449 0.078 Uiso 1 1 calc R U . . .
C14 C 0.4863(16) 0.4454(11) 0.7802(10) 0.055(5) Uani 1 1 d . . . . .
H14 H 0.5017 0.4640 0.7345 0.065 Uiso 1 1 calc R U . . .
C15 C 0.3563(14) 0.4019(9) 0.7830(9) 0.036(3) Uani 1 1 d . . . . .
C16 C 0.2282(15) 0.4194(9) 0.6570(8) 0.036(3) Uani 1 1 d . . . . .
C17 C 0.2811(16) 0.4990(9) 0.6608(9) 0.044(4) Uani 1 1 d . . . . .
H17 H 0.3319 0.5303 0.7088 0.053 Uiso 1 1 calc R U . . .
C18 C 0.261(2) 0.5334(11) 0.5950(11) 0.061(5) Uani 1 1 d . . . . .
H18 H 0.2960 0.5883 0.5982 0.074 Uiso 1 1 calc R U . . .
C19 C 0.1901(16) 0.4886(9) 0.5263(9) 0.045(4) Uani 1 1 d . . . . .
H19 H 0.1819 0.5100 0.4800 0.054 Uiso 1 1 calc R U . . .
C20 C 0.1299(16) 0.4103(9) 0.5254(9) 0.040(4) Uani 1 1 d . . . . .
H20 H 0.0742 0.3796 0.4783 0.048 Uiso 1 1 calc R U . . .
C21 C 0.2257(18) 0.1698(11) 0.9086(10) 0.050(4) Uani 1 1 d . . . . .
H21 H 0.2184 0.1980 0.9572 0.060 Uiso 1 1 calc R U . . .
C22 C 0.256(2) 0.0920(11) 0.9041(10) 0.062(5) Uani 1 1 d . . . . .
H22 H 0.2721 0.0685 0.9490 0.074 Uiso 1 1 calc DR U . . .
C23 C 0.2605(19) 0.0516(10) 0.8328(10) 0.052(5) Uani 1 1 d . . . . .
H23 H 0.2705 -0.0025 0.8273 0.062 Uiso 1 1 calc R U . . .
C24 C 0.2509(17) 0.0885(10) 0.7685(10) 0.043(4) Uani 1 1 d . . . . .
H24 H 0.2601 0.0611 0.7201 0.052 Uiso 1 1 calc R U . . .
C25 C 0.2280(14) 0.1648(9) 0.7760(8) 0.032(3) Uani 1 1 d . . . . .
C26 C 0.2682(15) 0.1941(8) 0.6523(8) 0.032(3) Uani 1 1 d . . . . .
C27 C 0.3889(15) 0.1603(10) 0.6507(10) 0.045(4) Uani 1 1 d . . . . .
H27 H 0.4342 0.1440 0.6958 0.054 Uiso 1 1 calc R U . . .
C28 C 0.4418(16) 0.1505(10) 0.5841(10) 0.048(4) Uani 1 1 d . . . . .
H28 H 0.5199 0.1249 0.5826 0.057 Uiso 1 1 calc R U . . .
C29 C 0.3808(14) 0.1781(8) 0.5196(9) 0.037(4) Uani 1 1 d . . . . .
H29 H 0.4194 0.1747 0.4745 0.045 Uiso 1 1 calc R U . . .
C30 C 0.2625(14) 0.2108(8) 0.5224(8) 0.034(3) Uani 1 1 d . . . . .
H30 H 0.2182 0.2283 0.4778 0.041 Uiso 1 1 calc R U . . .
C31 C 0.0850(16) 0.4811(9) 0.9103(8) 0.038(4) Uani 1 1 d . . . . .
H31 H 0.1359 0.4729 0.9581 0.045 Uiso 1 1 calc R U . . .
C32 C 0.0440(18) 0.5526(9) 0.9065(11) 0.050(4) Uani 1 1 d . . . . .
H32 H 0.0610 0.5918 0.9521 0.060 Uiso 1 1 calc R U . . .
C33 C -0.0214(17) 0.5682(10) 0.8376(11) 0.050(5) Uani 1 1 d . . . . .
H33 H -0.0476 0.6185 0.8344 0.060 Uiso 1 1 calc R U . . .
C34 C -0.0485(17) 0.5094(9) 0.7725(11) 0.046(4) Uani 1 1 d . . . . .
H34 H -0.0878 0.5200 0.7232 0.055 Uiso 1 1 calc R U . . .
C35 C -0.0177(16) 0.4339(9) 0.7798(10) 0.041(4) Uani 1 1 d . . . . .
C36 C -0.1513(15) 0.3623(9) 0.6540(9) 0.041(4) Uani 1 1 d . . . . .
C37 C -0.2758(17) 0.3912(11) 0.6554(11) 0.059(5) Uani 1 1 d . . . . .
H37 H -0.2874 0.4213 0.7020 0.070 Uiso 1 1 calc R U . . .
C38 C -0.3826(17) 0.3767(11) 0.5898(10) 0.051(4) Uani 1 1 d . . . . .
H38 H -0.4653 0.3980 0.5913 0.061 Uiso 1 1 calc R U . . .
C39 C -0.3676(14) 0.3311(9) 0.5225(9) 0.037(4) Uani 1 1 d . . . . .
H39 H -0.4389 0.3198 0.4767 0.044 Uiso 1 1 calc R U . . .
C40 C -0.2443(14) 0.3027(8) 0.5248(8) 0.035(3) Uani 1 1 d . . . . .
H40 H -0.2322 0.2710 0.4791 0.041 Uiso 1 1 calc R U . . .
O1 O -0.0294(12) 0.2364(7) 0.4223(6) 0.045(2) Uani 1 1 d . . . . .
C43 C -0.0523(19) 0.2198(11) 0.3518(9) 0.050(4) Uani 1 1 d . . . . .
C44 C -0.008(2) 0.1506(13) 0.3093(12) 0.081(7) Uani 1 1 d . . . . .
H44A H 0.0813 0.1681 0.2953 0.122 Uiso 1 1 calc R U . . .
H44B H -0.0792 0.1275 0.2621 0.122 Uiso 1 1 calc R U . . .
H44C H 0.0023 0.1105 0.3424 0.122 Uiso 1 1 calc R U . . .
C45 C -0.130(2) 0.2683(14) 0.3006(13) 0.089(8) Uani 1 1 d . . . . .
H45A H -0.1496 0.3145 0.3330 0.134 Uiso 1 1 calc R U . . .
H45B H -0.2184 0.2355 0.2708 0.134 Uiso 1 1 calc R U . . .
H45C H -0.0728 0.2864 0.2650 0.134 Uiso 1 1 calc R U . . .
P1 P 0.4443(4) -0.0806(2) 0.6655(2) 0.0410(10) Uani 1 1 d D . . . .
F1 F 0.2920(8) -0.0597(6) 0.6500(6) 0.060(3) Uani 1 1 d D . . . .
F2 F 0.5960(9) -0.1001(6) 0.6794(6) 0.062(3) Uani 1 1 d D . . . .
F3 F 0.4193(13) -0.1049(8) 0.7444(6) 0.083(4) Uani 1 1 d D . . . .
F4 F 0.4684(13) -0.0550(9) 0.5880(6) 0.096(4) Uani 1 1 d D . . . .
F5 F 0.3862(13) -0.1675(6) 0.6213(8) 0.099(4) Uani 1 1 d D U . . .
F6 F 0.5020(10) 0.0079(5) 0.7093(8) 0.078(4) Uani 1 1 d D . . . .
P2 P 0.6820(4) 0.6400(2) 0.6624(2) 0.0415(10) Uani 1 1 d D . . . .
F7 F 0.6625(15) 0.5744(8) 0.7123(9) 0.104(4) Uani 1 1 d D U . . .
F8 F 0.7057(16) 0.7108(8) 0.6202(9) 0.116(5) Uani 1 1 d D U . . .
F9 F 0.5398(9) 0.6648(6) 0.6771(6) 0.060(3) Uani 1 1 d D U . . .
F10 F 0.8235(9) 0.6133(7) 0.6482(6) 0.066(3) Uani 1 1 d D . . . .
F11 F 0.7652(13) 0.6934(8) 0.7405(7) 0.100(4) Uani 1 1 d D U . . .
F12 F 0.5969(13) 0.5789(9) 0.5897(8) 0.112(5) Uani 1 1 d D U . . .
O2 O 0.6134(17) 0.7940(10) 0.7870(11) 0.103(5) Uani 1 1 d D . . . .
H2A H 0.556(10) 0.750(5) 0.769(6) 0.155 Uiso 1 1 d D U . . .
H2B H 0.692(10) 0.780(9) 0.800(7) 0.155 Uiso 1 1 d D U . . .
O3 O 0.408(2) 0.7009(14) 0.8904(12) 0.081(6) Uani 0.67(2) 1 d . U P A 1
O3' O 0.492(5) 0.665(3) 0.863(2) 0.081(6) Uani 0.33(2) 1 d . . P A 2
O4 O 0.170(4) 0.084(2) 0.116(3) 0.18(2) Uani 0.5 1 d D U P B 1
C46 C 0.351(6) 0.016(5) 0.079(6) 0.29(6) Uani 0.5 1 d D U P B 1
H46A H 0.3646 -0.0313 0.0465 0.439 Uiso 0.5 1 calc R U P B 1
H46B H 0.3971 0.0638 0.0641 0.439 Uiso 0.5 1 calc R U P B 1
H46C H 0.3910 0.0156 0.1336 0.439 Uiso 0.5 1 calc R U P B 1
C47 C 0.195(5) 0.017(2) 0.070(3) 0.19(3) Uani 0.5 1 d D U P B 1
H47A H 0.1546 0.0168 0.0149 0.229 Uiso 0.5 1 calc R U P B 1
H47B H 0.1484 -0.0314 0.0845 0.229 Uiso 0.5 1 calc R U P B 1
C48 C 0.030(5) 0.089(2) 0.110(3) 0.13(2) Uani 0.5 1 d D U P B 1
H48A H 0.0051 0.0859 0.1615 0.156 Uiso 0.5 1 calc R U P B 1
H48B H -0.0290 0.0428 0.0725 0.156 Uiso 0.5 1 calc R U P B 1
C49 C 0.000(6) 0.166(3) 0.085(3) 0.13(2) Uani 0.5 1 d D U P B 1
H49A H -0.0993 0.1681 0.0822 0.194 Uiso 0.5 1 calc R U P B 1
H49B H 0.0570 0.2111 0.1234 0.194 Uiso 0.5 1 calc R U P B 1
H49C H 0.0230 0.1681 0.0346 0.194 Uiso 0.5 1 calc R U P B 1

loop_
_atom_site_aniso_label
_atom_site_aniso_U_11
_atom_site_aniso_U_22
_atom_site_aniso_U_33
_atom_site_aniso_U_23
_atom_site_aniso_U_13
_atom_site_aniso_U_12
Ru1 0.0218(5) 0.0303(6) 0.0278(6) -0.0005(5) 0.0060(5) 0.0012(4)
Ru2 0.0189(5) 0.0253(5) 0.0276(6) 0.0001(5) 0.0051(5) 0.0010(4)
Pd1 0.0232(5) 0.0244(5) 0.0279(5) 0.0005(5) 0.0049(5) -0.0010(4)
Cl1 0.0397(19) 0.050(2) 0.0304(17) -0.0014(18) 0.0071(17) 0.0052(16)
N1 0.034(7) 0.049(8) 0.037(7) 0.005(6) 0.019(6) 0.012(6)
N2 0.024(6) 0.033(7) 0.040(7) 0.005(6) 0.003(6) -0.003(5)
N3 0.031(6) 0.022(6) 0.033(7) 0.000(5) 0.005(5) -0.001(5)
N4 0.028(6) 0.037(7) 0.032(7) -0.003(5) 0.018(5) -0.003(5)
N5 0.034(7) 0.037(7) 0.022(6) 0.000(5) 0.005(5) 0.006(5)
N6 0.029(6) 0.027(6) 0.034(7) -0.002(5) -0.003(5) -0.008(5)
N7 0.025(6) 0.041(7) 0.037(7) 0.004(6) 0.000(6) 0.005(5)
N8 0.026(6) 0.042(7) 0.029(6) 0.004(5) 0.003(5) 0.012(5)
N9 0.032(6) 0.029(6) 0.031(7) -0.003(5) 0.004(5) -0.004(5)
N10 0.033(7) 0.035(7) 0.026(6) -0.006(5) 0.009(5) 0.001(5)
N11 0.025(6) 0.035(7) 0.036(7) 0.006(5) 0.000(5) 0.012(5)
N12 0.020(6) 0.038(7) 0.036(7) 0.004(5) 0.002(5) 0.006(5)
C1 0.035(8) 0.048(9) 0.030(8) -0.006(7) 0.017(7) -0.007(7)
C2 0.054(11) 0.073(13) 0.049(10) -0.007(9) 0.038(9) -0.008(9)
C3 0.034(9) 0.088(14) 0.053(11) -0.002(10) 0.006(8) -0.018(9)
C4 0.035(9) 0.073(12) 0.042(10) -0.015(8) 0.010(8) -0.009(8)
C5 0.033(8) 0.054(9) 0.021(7) -0.002(6) 0.010(6) 0.013(7)
C6 0.031(8) 0.048(9) 0.041(9) 0.013(7) 0.012(7) 0.021(7)
C7 0.047(9) 0.030(8) 0.037(9) 0.001(7) -0.001(7) -0.008(7)
C8 0.050(10) 0.036(9) 0.043(9) 0.005(7) 0.000(8) -0.001(8)
C9 0.051(10) 0.037(9) 0.035(9) -0.002(7) -0.009(8) -0.005(8)
C10 0.028(7) 0.047(9) 0.024(7) 0.007(6) 0.003(6) -0.006(7)
C11 0.026(8) 0.076(12) 0.044(10) 0.014(9) 0.007(7) 0.012(8)
C12 0.022(8) 0.093(15) 0.052(11) 0.002(10) 0.001(8) -0.016(9)
C13 0.019(8) 0.099(15) 0.065(12) 0.011(11) 0.000(8) -0.012(9)
C14 0.029(8) 0.083(13) 0.050(10) 0.014(9) 0.009(8) 0.002(9)
C15 0.019(7) 0.043(9) 0.042(9) 0.000(7) 0.006(6) 0.001(6)
C16 0.036(8) 0.050(9) 0.019(7) -0.001(6) 0.014(6) -0.001(7)
C17 0.040(9) 0.039(9) 0.040(9) -0.001(7) -0.004(7) -0.009(7)
C18 0.066(12) 0.049(11) 0.058(12) 0.017(9) 0.007(10) -0.023(9)
C19 0.044(9) 0.041(9) 0.043(9) 0.022(7) -0.004(8) -0.016(7)
C20 0.037(9) 0.046(9) 0.031(8) 0.005(7) 0.001(7) -0.004(7)
C21 0.047(10) 0.064(12) 0.047(10) 0.014(9) 0.017(8) 0.023(9)
C22 0.103(16) 0.054(12) 0.047(11) 0.025(9) 0.031(11) 0.041(11)
C23 0.063(12) 0.043(10) 0.053(11) 0.004(8) 0.015(9) 0.022(9)
C24 0.051(10) 0.043(9) 0.043(9) 0.006(7) 0.022(8) 0.019(8)
C25 0.022(7) 0.045(9) 0.030(8) 0.010(7) 0.008(6) 0.006(6)
C26 0.038(8) 0.021(7) 0.038(8) 0.007(6) 0.013(7) 0.002(6)
C27 0.030(8) 0.064(11) 0.046(9) 0.011(8) 0.015(7) 0.014(8)
C28 0.026(8) 0.052(10) 0.066(12) -0.004(9) 0.018(8) 0.010(7)
C29 0.030(8) 0.040(9) 0.042(8) -0.004(7) 0.019(7) 0.002(7)
C30 0.027(7) 0.036(8) 0.030(8) -0.010(6) 0.005(6) -0.006(6)
C31 0.042(9) 0.039(9) 0.028(8) -0.001(6) 0.005(7) 0.001(7)
C32 0.057(11) 0.033(9) 0.061(12) -0.008(8) 0.023(10) 0.010(8)
C33 0.034(9) 0.036(9) 0.074(13) -0.003(9) 0.003(9) 0.010(7)
C34 0.040(9) 0.038(9) 0.058(11) 0.005(8) 0.007(8) 0.008(7)
C35 0.034(8) 0.040(9) 0.047(10) -0.001(8) 0.010(8) 0.007(7)
C36 0.024(7) 0.050(10) 0.048(9) 0.006(8) 0.012(7) 0.003(7)
C37 0.042(10) 0.064(12) 0.061(12) -0.009(9) -0.004(9) 0.017(9)
C38 0.028(9) 0.058(11) 0.058(11) 0.000(9) -0.002(8) 0.004(8)
C39 0.018(7) 0.042(9) 0.047(9) 0.021(7) -0.005(6) -0.007(6)
C40 0.030(8) 0.029(8) 0.038(8) 0.007(6) 0.002(7) -0.009(6)
O1 0.050(6) 0.044(6) 0.035(6) 0.008(5) 0.006(6) -0.006(5)
C43 0.041(9) 0.049(10) 0.052(10) 0.010(9) 0.002(10) -0.012(8)
C44 0.086(16) 0.079(15) 0.064(13) -0.015(11) 0.039(12) -0.033(12)
C45 0.085(17) 0.101(18) 0.068(15) 0.035(13) -0.019(13) -0.003(14)
P1 0.029(2) 0.044(2) 0.044(2) -0.0020(19) 0.0095(18) -0.0009(18)
F1 0.030(5) 0.082(7) 0.063(6) -0.017(5) 0.009(5) 0.020(5)
F2 0.046(6) 0.061(6) 0.080(7) 0.012(5) 0.009(5) 0.021(5)
F3 0.092(9) 0.109(10) 0.066(7) 0.033(7) 0.042(7) 0.025(8)
F4 0.079(8) 0.170(14) 0.075(8) 0.060(9) 0.044(7) 0.061(9)
F5 0.080(7) 0.082(7) 0.113(8) -0.034(6) 0.020(6) 0.005(6)
F6 0.041(6) 0.045(6) 0.127(11) -0.014(6) -0.008(6) 0.002(5)
P2 0.030(2) 0.046(2) 0.048(2) 0.013(2) 0.0043(19) 0.0038(18)
F7 0.092(7) 0.106(8) 0.136(9) 0.056(7) 0.044(7) 0.034(6)
F8 0.111(8) 0.122(8) 0.138(9) 0.071(7) 0.044(7) 0.025(7)
F9 0.041(5) 0.063(6) 0.078(6) 0.011(5) 0.015(4) 0.017(4)
F10 0.031(5) 0.103(9) 0.075(7) 0.032(6) 0.018(5) 0.020(5)
F11 0.074(7) 0.119(8) 0.089(7) -0.010(6) -0.007(6) 0.017(6)
F12 0.069(7) 0.129(8) 0.115(8) -0.036(7) 0.002(6) 0.022(7)
O2 0.064(9) 0.088(12) 0.146(16) 0.024(11) 0.000(11) 0.003(8)
O3 0.094(10) 0.112(10) 0.055(8) 0.038(7) 0.028(7) 0.040(8)
O3' 0.094(10) 0.112(10) 0.055(8) 0.038(7) 0.028(7) 0.040(8)
O4 0.18(2) 0.19(2) 0.18(2) 0.033(13) 0.032(13) 0.028(13)
C46 0.30(6) 0.29(6) 0.29(6) 0.07(3) 0.02(3) 0.06(3)
C47 0.19(4) 0.19(4) 0.19(4) 0.023(14) 0.041(15) 0.032(14)
C48 0.14(2) 0.13(2) 0.12(2) 0.015(13) 0.030(13) 0.022(13)
C49 0.15(3) 0.12(3) 0.11(3) 0.05(2) 0.00(2) 0.03(2)

loop_
_atom_type_symbol
_atom_type_description
_atom_type_scat_dispersion_real
_atom_type_scat_dispersion_imag
_atom_type_scat_source
C C 0.0033 0.0016 'International Tables Vol C Tables 4.2.6.8 and 6.1.1.4'
H H 0.0000 0.0000 'International Tables Vol C Tables 4.2.6.8 and 6.1.1.4'
N N 0.0061 0.0033 'International Tables Vol C Tables 4.2.6.8 and 6.1.1.4'
O O 0.0106 0.0060 'International Tables Vol C Tables 4.2.6.8 and 6.1.1.4'
F F 0.0171 0.0103 'International Tables Vol C Tables 4.2.6.8 and 6.1.1.4'
P P 0.1023 0.0942 'International Tables Vol C Tables 4.2.6.8 and 6.1.1.4'
Cl Cl 0.1484 0.1585 'International Tables Vol C Tables 4.2.6.8 and 6.1.1.4'
Ru Ru -1.2594 0.8363 'International Tables Vol C Tables 4.2.6.8 and 6.1.1.4'
Pd Pd -0.9988 1.0072 'International Tables Vol C Tables 4.2.6.8 and 6.1.1.4'

loop_
_geom_angle_atom_site_label_1
_geom_angle_atom_site_label_2
_geom_angle_atom_site_label_3
_geom_angle
Ru2 Ru1 Cl1 179.67(11)
N1 Ru1 Ru2 86.4(3)
N1 Ru1 Cl1 93.3(3)
N1 Ru1 N7 88.8(5)
N4 Ru1 Ru2 87.1(3)
N4 Ru1 Cl1 93.2(3)
N4 Ru1 N1 173.5(4)
N4 Ru1 N7 91.5(5)
N7 Ru1 Ru2 86.7(3)
N7 Ru1 Cl1 93.5(4)
N10 Ru1 Ru2 86.5(3)
N10 Ru1 Cl1 93.4(3)
N10 Ru1 N1 89.4(5)
N10 Ru1 N4 89.4(5)
N10 Ru1 N7 173.0(4)
Ru1 Ru2 Pd1 179.62(7)
N2 Ru2 Ru1 93.0(4)
N2 Ru2 Pd1 86.6(4)
N2 Ru2 N5 173.9(4)
N2 Ru2 N8 88.6(5)
N2 Ru2 N11 91.4(5)
N5 Ru2 Ru1 93.1(3)
N5 Ru2 Pd1 87.3(3)
N5 Ru2 N8 92.0(5)
N8 Ru2 Ru1 93.5(3)
N8 Ru2 Pd1 86.5(3)
N11 Ru2 Ru1 93.0(3)
N11 Ru2 Pd1 87.0(3)
N11 Ru2 N5 87.4(5)
N11 Ru2 N8 173.5(4)
Ru2 Pd1 O1 179.6(2)
N3 Pd1 Ru2 86.5(3)
N3 Pd1 N6 172.9(4)
N3 Pd1 N12 90.2(5)
N3 Pd1 O1 93.2(4)
N6 Pd1 Ru2 86.5(3)
N6 Pd1 N12 89.3(5)
N6 Pd1 O1 93.9(4)
N9 Pd1 Ru2 86.6(3)
N9 Pd1 N3 89.4(5)
N9 Pd1 N6 90.3(5)
N9 Pd1 N12 173.4(4)
N9 Pd1 O1 93.3(4)
N12 Pd1 Ru2 86.8(3)
N12 Pd1 O1 93.3(4)
C1 N1 Ru1 120.3(10)
C1 N1 C5 118.9(12)
C5 N1 Ru1 120.8(9)
C5 N2 Ru2 118.0(10)
C5 N2 C6 122.1(12)
C6 N2 Ru2 119.9(10)
C6 N3 Pd1 122.9(10)
C10 N3 Pd1 119.0(9)
C10 N3 C6 117.9(12)
C11 N4 Ru1 120.8(10)
C11 N4 C15 118.9(12)
C15 N4 Ru1 120.1(9)
C15 N5 Ru2 116.0(9)
C16 N5 Ru2 118.6(10)
C16 N5 C15 125.2(13)
C16 N6 Pd1 121.4(10)
C20 N6 Pd1 117.5(9)
C20 N6 C16 120.7(12)
C21 N7 Ru1 119.7(11)
C21 N7 C25 118.5(13)
C25 N7 Ru1 121.7(10)
C25 N8 Ru2 116.9(9)
C26 N8 Ru2 120.3(9)
C26 N8 C25 122.6(11)
C26 N9 Pd1 122.0(9)
C30 N9 Pd1 117.0(10)
C30 N9 C26 120.9(12)
C31 N10 Ru1 120.3(10)
C31 N10 C35 118.8(13)
C35 N10 Ru1 120.7(9)
C35 N11 Ru2 116.8(10)
C35 N11 C36 124.8(12)
C36 N11 Ru2 118.4(10)
C36 N12 Pd1 120.8(9)
C40 N12 Pd1 118.0(10)
C40 N12 C36 121.2(12)
N1 C1 C2 123.5(14)
C1 C2 C3 117.9(15)
C4 C3 C2 119.2(15)
C3 C4 C5 121.3(15)
N2 C5 N1 115.1(13)
N2 C5 C4 125.8(13)
C4 C5 N1 119.0(12)
N2 C6 C7 124.0(14)
N3 C6 N2 116.0(13)
N3 C6 C7 119.8(14)
C8 C7 C6 121.7(16)
C7 C8 C9 118.1(15)
C10 C9 C8 118.9(14)
N3 C10 C9 123.3(13)
N4 C11 C12 123.3(16)
C13 C12 C11 118.7(16)
C12 C13 C14 120.9(16)
C13 C14 C15 118.0(16)
N4 C15 N5 117.4(12)
N4 C15 C14 120.1(14)
C14 C15 N5 122.5(14)
N5 C16 N6 117.7(13)
N5 C16 C17 124.2(13)
C17 C16 N6 118.0(13)
C16 C17 C18 120.5(15)
C19 C18 C17 119.8(16)
C18 C19 C20 118.2(15)
N6 C20 C19 122.5(14)
N7 C21 C22 122.0(16)
C23 C22 C21 117.8(16)
C22 C23 C24 121.2(16)
C25 C24 C23 119.0(15)
N8 C25 N7 113.4(12)
C24 C25 N7 121.0(14)
C24 C25 N8 125.5(14)
N8 C26 N9 117.5(12)
N8 C26 C27 124.5(13)
N9 C26 C27 117.9(13)
C28 C27 C26 120.6(15)
C27 C28 C29 119.9(14)
C30 C29 C28 118.3(14)
N9 C30 C29 122.3(15)
N10 C31 C32 122.0(15)
C33 C32 C31 120.5(16)
C32 C33 C34 118.6(16)
C33 C34 C35 119.5(18)
N10 C35 C34 120.1(15)
N11 C35 N10 117.0(13)
N11 C35 C34 122.4(16)
N11 C36 C37 123.5(14)
N12 C36 N11 119.1(13)
N12 C36 C37 117.3(14)
C38 C37 C36 121.3(17)
C39 C38 C37 119.5(16)
C40 C39 C38 116.8(14)
N12 C40 C39 123.9(14)
C43 O1 Pd1 176.4(13)
O1 C43 C44 123.2(18)
O1 C43 C45 122.0(19)
C44 C43 C45 114.8(17)
F2 P1 F1 178.7(7)
F2 P1 F3 92.0(6)
F2 P1 F6 91.0(6)
F3 P1 F1 89.2(6)
F3 P1 F6 89.4(7)
F4 P1 F1 90.1(6)
F4 P1 F2 88.6(6)
F4 P1 F3 178.9(8)
F4 P1 F6 89.8(8)
F5 P1 F1 90.8(6)
F5 P1 F2 89.5(6)
F5 P1 F3 91.2(8)
F5 P1 F4 89.6(8)
F5 P1 F6 179.2(8)
F6 P1 F1 88.6(6)
F7 P2 F9 89.6(7)
F7 P2 F10 89.1(7)
F7 P2 F11 84.5(9)
F7 P2 F12 89.0(9)
F8 P2 F7 174.5(9)
F8 P2 F9 89.1(7)
F8 P2 F10 92.2(7)
F8 P2 F11 90.2(9)
F8 P2 F12 96.3(10)
F9 P2 F10 178.7(6)
F11 P2 F9 91.3(7)
F11 P2 F10 89.0(7)
F12 P2 F9 88.8(6)
F12 P2 F10 90.8(7)
F12 P2 F11 173.5(9)
C47 O4 C48 114.9(15)
O4 C47 C46 111.6(14)
O4 C48 C49 110.7(14)

loop_
_geom_bond_atom_site_label_1
_geom_bond_atom_site_label_2
_geom_bond_distance
Ru1 Ru2 2.2584(13)
Ru1 Cl1 2.517(3)
Ru1 N1 2.126(12)
Ru1 N4 2.123(11)
Ru1 N7 2.137(12)
Ru1 N10 2.119(12)
Ru2 Pd1 2.4900(13)
Ru2 N2 2.032(11)
Ru2 N5 2.039(12)
Ru2 N8 2.050(11)
Ru2 N11 2.038(11)
Pd1 N3 2.041(11)
Pd1 N6 2.052(11)
Pd1 N9 2.030(12)
Pd1 N12 2.055(11)
Pd1 O1 2.718(10)
N1 C1 1.356(17)
N1 C5 1.391(18)
N2 C5 1.368(18)
N2 C6 1.390(19)
N3 C6 1.365(18)
N3 C10 1.356(17)
N4 C11 1.340(19)
N4 C15 1.353(19)
N5 C15 1.407(18)
N5 C16 1.361(18)
N6 C16 1.384(17)
N6 C20 1.314(18)
N7 C21 1.33(2)
N7 C25 1.413(18)
N8 C25 1.402(18)
N8 C26 1.364(18)
N9 C26 1.376(18)
N9 C30 1.348(17)
N10 C31 1.350(17)
N10 C35 1.36(2)
N11 C35 1.350(18)
N11 C36 1.395(19)
N12 C36 1.356(19)
N12 C40 1.326(17)
C1 C2 1.38(2)
C2 C3 1.40(2)
C3 C4 1.38(2)
C4 C5 1.39(2)
C6 C7 1.40(2)
C7 C8 1.35(2)
C8 C9 1.40(2)
C9 C10 1.36(2)
C11 C12 1.35(2)
C12 C13 1.35(2)
C13 C14 1.38(2)
C14 C15 1.40(2)
C16 C17 1.38(2)
C17 C18 1.39(2)
C18 C19 1.35(2)
C19 C20 1.39(2)
C21 C22 1.42(2)
C22 C23 1.37(2)
C23 C24 1.39(2)
C24 C25 1.36(2)
C26 C27 1.41(2)
C27 C28 1.38(2)
C28 C29 1.38(2)
C29 C30 1.381(19)
C31 C32 1.37(2)
C32 C33 1.37(2)
C33 C34 1.38(2)
C34 C35 1.41(2)
C36 C37 1.40(2)
C37 C38 1.39(2)
C38 C39 1.38(2)
C39 C40 1.38(2)
O1 C43 1.221(18)
C43 C44 1.49(3)
C43 C45 1.52(3)
P1 F1 1.588(8)
P1 F2 1.572(8)
P1 F3 1.578(9)
P1 F4 1.561(9)
P1 F5 1.561(9)
P1 F6 1.581(8)
P2 F7 1.555(10)
P2 F8 1.541(10)
P2 F9 1.587(8)
P2 F10 1.590(8)
P2 F11 1.564(9)
P2 F12 1.561(10)
O4 C47 1.391(13)
O4 C48 1.395(13)
C46 C47 1.521(13)
C48 C49 1.524(13)
